data_1529960
loop_
_publ_author_name
'Galesic, N.'
'Sljukic, M.'
'Matkovic, B.'
'Herceg, M.'
'Brnicevic, N.'
'Herak, R.'
'Zelenko, B.'
'Prelesnik, B.'

_publ_section_title
;
 The crystal structure of ammonium oxobisoxalatobisaquoniobate(V)
 trihydrate N H4 (Nb O (C2 O4)2 (H2 O)2) (H2 O)3 by neutron diffraction
;
_journal_name_full 'Journal of the Less-Common Metals'
_journal_page_first 259
_journal_page_last 270
_journal_volume 51
_journal_year 1977
_chemical_formula_sum 'C4 H14 N Nb O14'
_chemical_name_systematic '(N H4) (Nb O (C2 O4)2 (H2 O)2) (H2 O)3'
_space_group_IT_number 14
_symmetry_space_group_name_Hall '-P 2yn'
_symmetry_space_group_name_H-M 'P 1 21/n 1'
_cell_angle_alpha 90
_cell_angle_beta 92.63
_cell_angle_gamma 90
_cell_formula_units_Z 4
_cell_length_a 12.308
_cell_length_b 16.368
_cell_length_c 6.578
_cell_volume 1323.791
_citation_journal_id_ASTM JCOMAH
_cod_data_source_file Galesic_JCOMAH_1977_146.cif
_cod_data_source_block C4H14N1Nb1O14
_cod_original_sg_symbol_Hall '-P 2ybc (x-z,y,z)'
_cod_original_formula_sum 'C4 H14 N1 Nb1 O14'
_cod_database_code 1529960

loop_
_symmetry_equiv_pos_as_xyz
x,y,z
-x+1/2,y+1/2,-z+1/2
-x,-y,-z
x-1/2,-y-1/2,z-1/2

loop_
_atom_site_label
_atom_site_type_symbol
_atom_site_fract_x
_atom_site_fract_y
_atom_site_fract_z
_atom_site_occupancy
_atom_site_U_iso_or_equiv
O6 O-2 0.203 0.0584 -0.1162 1 0.0
H3 H+1 0.4745 0.3445 0.1101 1 0.0
C4 C+3 -0.0012 0.2015 0.0771 1 0.0
N1 N-3 0.2054 0.2841 0.709 1 0.0
O5 O-2 0.1988 -0.0154 0.2936 1 0.0
O2 O-2 0.3024 0.1988 0.0803 1 0.0
O9 O-2 0.1052 0.2063 0.0849 1 0.0
C2 C+3 0.4072 0.1901 0.0878 1 0.0
H2 H+1 -0.1014 0.4099 0.0929 1 0.0
O1 O-2 0.3646 0.0661 0.2433 1 0.0
C3 C+3 -0.0384 0.1162 0.1398 1 0.0
H13 H+1 0.1787 0.0158 -0.137 1 0.0
H5 H+1 0.1434 0.3249 0.2006 1 0.0
O10 O-2 -0.1347 0.0983 0.1455 1 0.0
H1 H+1 -0.073 0.4843 0.2207 1 0.0
O14 O-2 0.1487 0.3709 0.2508 1 0.0
O7 O-2 0.1992 0.1467 0.4511 1 0.0
H8 H+1 0.2008 0.2345 0.6172 1 0.0
O4 O-2 0.4714 0.2384 0.0248 1 0.0
O11 O-2 -0.0645 0.2555 0.03 1 0.0
Nb1 Nb+5 0.2017 0.1103 0.2084 1 0.0
H6 H+1 0.0786 0.3903 0.279 1 0.0
C1 C+3 0.4428 0.1094 0.1857 1 0.0
O8 O-2 0.0402 0.0673 0.1857 1 0.0
H11 H+1 0.1298 -0.0464 0.3017 1 0.0
O3 O-2 0.5393 0.0907 0.2063 1 0.0
H14 H+1 0.2719 0.0639 -0.1877 1 0.0
H9 H+1 0.2693 0.3196 0.6703 1 0.0
H7 H+1 0.1383 0.3145 0.69 1 0.0
H10 H+1 0.2176 0.2657 0.8517 1 0.0
O12 O-2 -0.0953 0.4288 0.228 1 0.0
H12 H+1 0.2605 -0.053 0.2808 1 0.0
H4 H+1 0.5489 0.4139 0.1867 1 0.0
O13 O-2 0.4771 0.3964 0.1817 1 0.0
